data_4129976
loop_
_publ_author_name
'Yan, Yong'
'Jur\'i\<cek, Michal'
'Coudert, Fran\,cois-Xavier'
'Vermeulen, Nicolaas A.'
'Grunder, Sergio'
'Dailly, Anne'
'Lewis, William'
'Blake, Alexander J.'
'Stoddart, J. Fraser'
'Schr\"oder, Martin'

_publ_section_title
;
 Non-Interpenetrated Metal-Organic Frameworks Based on Copper(II)
 Paddlewheel and Oligoparaxylene-Isophthalate Linkers: Synthesis,
 Structure, and Gas Adsorption.
;
_journal_issue 10
_journal_name_full 'Journal of the American Chemical Society'
_journal_page_first 3371
_journal_page_last 3381
_journal_paper_doi 10.1021/jacs.5b12312
_journal_volume 138
_journal_year 2016
_chemical_formula_moiety 'C40 H34 Cu2 O10, 7(C3 H7 N O), 4(H2 O)'
_chemical_formula_structural
;
[(Cu2 (C40 H30 O8) (H2 O)2] (C3 H7 N O)7 (H2 O)4
;
_chemical_formula_sum 'C61 H91 Cu2 N7 O21'
_chemical_formula_weight 1385.49
_space_group_IT_number 148
_space_group_name_Hall '-R 3'
_space_group_name_H-M_alt 'R -3 :H'
_symmetry_cell_setting trigonal
_symmetry_space_group_name_H-M 'R -3 :H'
_atom_sites_solution_hydrogens geom
_atom_sites_solution_primary direct
_atom_sites_solution_secondary difmap
_audit_creation_method SHELXL-97
_cell_angle_alpha 90.00
_cell_angle_beta 90.00
_cell_angle_gamma 120.00
_cell_formula_units_Z 9
_cell_length_a 18.3194(5)
_cell_length_b 18.3194(5)
_cell_length_c 65.6209(19)
_cell_measurement_reflns_used 7046
_cell_measurement_temperature 120(2)
_cell_measurement_theta_max 27.66
_cell_measurement_theta_min 1.73
_cell_volume 19072.0(9)
_computing_cell_refinement
;
CrysAlisPro, Agilent Technologies,
Version 1.171.36.24 (release 03-12-2012 CrysAlis171 .NET)
;
_computing_data_collection 'Rigaku CrystalClear'
_computing_data_reduction 'CrysAlisPro, Agilent Technologies'
_computing_molecular_graphics 'Bruker SHELXTL'
_computing_publication_material 'enCIFer (Allen et al., 2004; PLATON (Spek, 2009)'
_computing_structure_refinement 'SHELXL-97 (Sheldrick, 2008)'
_computing_structure_solution 'SHELXS-97 (Sheldrick, 2008)'
_diffrn_ambient_temperature 120(2)
_diffrn_measured_fraction_theta_full 0.997
_diffrn_measured_fraction_theta_max 0.997
_diffrn_measurement_device_type 'Rigaku Saturn 724+ detector on Crystal Logic diffractometer'
_diffrn_measurement_method '\w scans'
_diffrn_radiation_monochromator 'silicon double crystal'
_diffrn_radiation_source 'Diamond beamline I19'
_diffrn_radiation_type synchrotron
_diffrn_radiation_wavelength 0.68890
_diffrn_reflns_av_R_equivalents 0.081
_diffrn_reflns_av_sigmaI/netI 0.040
_diffrn_reflns_limit_h_max 15
_diffrn_reflns_limit_h_min -15
_diffrn_reflns_limit_k_max 15
_diffrn_reflns_limit_k_min -14
_diffrn_reflns_limit_l_max 53
_diffrn_reflns_limit_l_min -54
_diffrn_reflns_number 21195
_diffrn_reflns_theta_full 16.67
_diffrn_reflns_theta_max 16.67
_diffrn_reflns_theta_min 1.73
_diffrn_standards_decay_% 0
_diffrn_standards_number 0
_exptl_absorpt_coefficient_mu 0.563
_exptl_absorpt_correction_T_max 1.000
_exptl_absorpt_correction_T_min 0.733
_exptl_absorpt_correction_type multi-scan
_exptl_absorpt_process_details
;
CrysAlisPro, Agilent Technologies,
Version 1.171.36.24 (release 03-12-2012 CrysAlis171 .NET)
Empirical absorption correction using spherical harmonics,
 implemented in SCALE3 ABSPACK scaling algorithm.
;
_exptl_crystal_colour blue
_exptl_crystal_density_diffrn 1.086
_exptl_crystal_density_method 'not measured'
_exptl_crystal_description block
_exptl_crystal_F_000 6588
_exptl_crystal_size_max 0.05
_exptl_crystal_size_mid 0.05
_exptl_crystal_size_min 0.05
_platon_squeeze_details
;
Approximately 63% of the unit cell volume comprises a large region of
disordered solvent which could not be modelled as discrete atomic sites.
We employed PLATON SQUEEZE to calculate the contribution to the diffraction
from the solvent region. SQUEEZE estimated a total count of 3045 electrons
per unit cell, and thereby produced a set of solvent-free diffraction
intensities. The final formula was calculated from the TGA combined with
elemental analysis data.
;
_refine_diff_density_max 1.33
_refine_diff_density_min -0.79
_refine_diff_density_rms 0.10
_refine_ls_extinction_method none
_refine_ls_goodness_of_fit_ref 1.95
_refine_ls_hydrogen_treatment constr
_refine_ls_matrix_type full
_refine_ls_number_parameters 194
_refine_ls_number_reflns 2577
_refine_ls_number_restraints 118
_refine_ls_restrained_S_all 1.92
_refine_ls_R_factor_all 0.150
_refine_ls_R_factor_gt 0.144
_refine_ls_shift/su_max 0.001
_refine_ls_shift/su_mean 0.000
_refine_ls_structure_factor_coef Fsqd
_refine_ls_weighting_details 'calc w=1/[\s^2^(Fo^2^)+(0.1000P)^2^+0.0000P] where P=(Fo^2^+2Fc^2^)/3'
_refine_ls_weighting_scheme calc
_refine_ls_wR_factor_gt 0.406
_refine_ls_wR_factor_ref 0.420
_reflns_number_gt 2305
_reflns_number_total 2577
_reflns_threshold_expression >2sigma(I)
_cod_data_source_file ja5b12312_si_002.cif
_cod_data_source_block cuyyly
_cod_depositor_comments
;
The following automatic conversions were performed:

data item '_symmetry_cell_setting' value 'Trigonal' was changed to
'trigonal' in accordance with the
/home/saulius/struct/COD-crude-data/automatic-downloads/DataCite-retrospective/ACS/depositions/lib/dictionaries/cif_core.dic
dictionary named 'cif_core.dic' version 2.4.2 last updated on
2011-04-26.

Automatic conversion script
Id: cif_fix_values 6909 2019-04-08 15:41:33Z antanas 
;
_cod_original_sg_symbol_H-M 'R -3'
_cod_database_code 4129976

loop_
_symmetry_equiv_pos_as_xyz
'x, y, z'
'-y, x-y, z'
'-x+y, -x, z'
'x+2/3, y+1/3, z+1/3'
'-y+2/3, x-y+1/3, z+1/3'
'-x+y+2/3, -x+1/3, z+1/3'
'x+1/3, y+2/3, z+2/3'
'-y+1/3, x-y+2/3, z+2/3'
'-x+y+1/3, -x+2/3, z+2/3'
'-x, -y, -z'
'y, -x+y, -z'
'x-y, x, -z'
'-x+2/3, -y+1/3, -z+1/3'
'y+2/3, -x+y+1/3, -z+1/3'
'x-y+2/3, x+1/3, -z+1/3'
'-x+1/3, -y+2/3, -z+2/3'
'y+1/3, -x+y+2/3, -z+2/3'
'x-y+1/3, x+2/3, -z+2/3'

loop_
_atom_site_label
_atom_site_type_symbol
_atom_site_fract_x
_atom_site_fract_y
_atom_site_fract_z
_atom_site_U_iso_or_equiv
_atom_site_adp_type
_atom_site_occupancy
_atom_site_symmetry_multiplicity
_atom_site_calc_flag
_atom_site_refinement_flags
_atom_site_disorder_assembly
_atom_site_disorder_group
Cu1 Cu 0.94951(8) 0.47484(9) 0.48369(2) 0.0961(14) Uani 1 1 d . . .
O1 O 1.3700(5) 0.8886(5) 0.50041(16) 0.115(3) Uani 1 1 d . . .
O2 O 1.4121(8) 0.9737(7) 0.47315(13) 0.138(4) Uani 1 1 d . . .
O3 O 1.1118(5) 0.6307(5) 0.50038(16) 0.117(3) Uani 1 1 d . . .
O4 O 0.8699(7) 0.4352(7) 0.4580(2) 0.199(5) Uani 1 1 d . . .
O6 O 1.0249(7) 0.5880(7) 0.47313(13) 0.128(3) Uani 1 1 d . . .
C1 C 1.0890(10) 0.6403(11) 0.4822(3) 0.102(4) Uani 1 1 d . . .
C2 C 1.1449(8) 0.7171(9) 0.4724(3) 0.101(4) Uani 1 1 d . . .
C3 C 1.1357(10) 0.7320(12) 0.4518(3) 0.129(5) Uani 1 1 d . . .
H3A H 1.0933 0.6901 0.4439 0.154 Uiso 1 1 calc R . .
C4 C 1.1900(15) 0.8088(16) 0.4436(4) 0.203(11) Uani 1 1 d . A .
C5 C 1.2655(12) 0.8627(10) 0.4529(4) 0.138(5) Uani 1 1 d . . .
H5A H 1.3068 0.9076 0.4455 0.166 Uiso 1 1 calc R . .
C6 C 1.2816(9) 0.8522(9) 0.4727(2) 0.102(4) Uani 1 1 d . . .
C7 C 1.2139(10) 0.7884(9) 0.4823(2) 0.124(4) Uiso 1 1 d . . .
H7A H 1.2121 0.7909 0.4965 0.149 Uiso 1 1 calc R . .
C8 C 1.3587(10) 0.9097(9) 0.4823(3) 0.102(4) Uani 1 1 d . . .
C9 C 1.1766(10) 0.8172(10) 0.4208(3) 0.201(8) Uiso 1 1 d D . .
C12 C 1.1638(13) 0.8269(13) 0.3787(3) 0.274(12) Uiso 1 1 d D . .
C10 C 1.2416(10) 0.8247(12) 0.4082(3) 0.213(16) Uiso 0.50 1 d PD A 1
H10A H 1.2889 0.8263 0.4139 0.255 Uiso 0.50 1 calc PR A 1
C11 C 1.2351(12) 0.8299(12) 0.3871(3) 0.45(6) Uiso 0.50 1 d PD A 1
C13 C 1.0996(14) 0.8204(16) 0.3913(4) 0.33(3) Uiso 0.50 1 d PD A 1
H13A H 1.0526 0.8195 0.3857 0.398 Uiso 0.50 1 calc PR A 1
C14 C 1.1060(11) 0.8150(13) 0.4125(3) 0.226(19) Uiso 0.50 1 d PD A 1
C15 C 1.0361(16) 0.807(2) 0.4259(5) 0.33(3) Uiso 0.50 1 d PD A 1
H15A H 1.0485 0.8008 0.4398 0.501 Uiso 0.50 1 calc PR A 1
H15B H 0.9841 0.7580 0.4220 0.501 Uiso 0.50 1 calc PR A 1
H15C H 1.0309 0.8562 0.4246 0.501 Uiso 0.50 1 calc PR A 1
C16 C 1.3047(17) 0.838(2) 0.3736(5) 0.25(2) Uiso 0.50 1 d PD A 1
H16A H 1.2902 0.8401 0.3596 0.380 Uiso 0.50 1 calc PR A 1
H16B H 1.3127 0.7907 0.3756 0.380 Uiso 0.50 1 calc PR A 1
H16C H 1.3559 0.8891 0.3769 0.380 Uiso 0.50 1 calc PR A 1
C10' C 1.1650(11) 0.7502(10) 0.4085(3) 0.172(12) Uiso 0.50 1 d PD A 2
H10B H 1.1616 0.7023 0.4143 0.207 Uiso 0.50 1 calc PR A 2
C11' C 1.1584(12) 0.7551(12) 0.3874(3) 0.30(3) Uiso 0.50 1 d PD A 2
C13' C 1.1752(17) 0.8939(14) 0.3910(4) 0.52(8) Uiso 0.50 1 d PD A 2
H13B H 1.1786 0.9418 0.3852 0.623 Uiso 0.50 1 calc PR A 2
C14' C 1.1814(13) 0.8887(12) 0.4122(3) 0.233(19) Uiso 0.50 1 d PD A 2
C15' C 1.194(2) 0.9614(16) 0.4252(5) 0.30(3) Uiso 0.50 1 d PD A 2
H15D H 1.1882 0.9453 0.4393 0.446 Uiso 0.50 1 calc PR A 2
H15E H 1.1527 0.9769 0.4218 0.446 Uiso 0.50 1 calc PR A 2
H15F H 1.2495 1.0085 0.4229 0.446 Uiso 0.50 1 calc PR A 2
C16' C 1.1457(19) 0.6831(17) 0.3742(5) 0.30(3) Uiso 0.50 1 d PD A 2
H16D H 1.1443 0.6971 0.3601 0.454 Uiso 0.50 1 calc PR A 2
H16E H 1.0934 0.6337 0.3776 0.454 Uiso 0.50 1 calc PR A 2
H16F H 1.1913 0.6722 0.3762 0.454 Uiso 0.50 1 calc PR A 2
C17 C 1.167(3) 0.8230(19) 0.3551(2) 0.44(3) Uiso 1 1 d D A .
C18 C 1.2439(15) 0.8582(18) 0.3442(5) 0.43(2) Uiso 1 1 d D . .
H18 H 1.2937 0.8741 0.3512 0.520 Uiso 1 1 calc R A .
C19 C 1.0865(15) 0.7968(8) 0.3446(5) 0.262(11) Uiso 1 1 d D . .
C20 C 1.0057(14) 0.7596(14) 0.3565(4) 0.325(16) Uiso 1 1 d D A .
H20A H 1.0179 0.7617 0.3708 0.488 Uiso 1 1 calc R . .
H20B H 0.9696 0.7021 0.3525 0.488 Uiso 1 1 calc R . .
H20C H 0.9779 0.7914 0.3539 0.488 Uiso 1 1 calc R . .

loop_
_atom_site_aniso_label
_atom_site_aniso_U_11
_atom_site_aniso_U_22
_atom_site_aniso_U_33
_atom_site_aniso_U_23
_atom_site_aniso_U_13
_atom_site_aniso_U_12
Cu1 0.0734(16) 0.1404(19) 0.0520(18) -0.0026(8) -0.0057(6) 0.0365(11)
O1 0.144(8) 0.084(6) 0.083(7) 0.007(5) -0.012(6) 0.031(5)
O2 0.201(10) 0.100(7) 0.075(6) 0.007(6) -0.032(7) 0.046(8)
O3 0.094(6) 0.130(7) 0.088(7) 0.024(6) 0.002(5) 0.025(5)
O4 0.185(10) 0.204(10) 0.182(12) -0.058(9) -0.107(9) 0.079(9)
O6 0.107(7) 0.173(9) 0.074(6) 0.009(6) -0.014(6) 0.047(7)
C1 0.088(11) 0.122(14) 0.077(12) 0.011(11) 0.004(11) 0.037(11)
C2 0.102(10) 0.081(9) 0.086(12) 0.011(9) -0.005(9) 0.021(9)
C3 0.124(12) 0.152(15) 0.101(15) 0.017(11) -0.007(10) 0.062(12)
C4 0.184(17) 0.191(18) 0.132(16) 0.076(16) -0.043(15) 0.017(15)
C5 0.142(15) 0.117(11) 0.15(2) -0.013(11) -0.031(12) 0.062(11)
C6 0.078(10) 0.116(11) 0.071(10) 0.005(9) -0.008(8) 0.017(9)
C8 0.125(13) 0.073(10) 0.084(12) 0.023(11) 0.007(11) 0.032(10)

loop_
_atom_type_symbol
_atom_type_description
_atom_type_scat_dispersion_real
_atom_type_scat_dispersion_imag
_atom_type_scat_source
C C 0.0033 0.0016 'International Tables Vol C Tables 4.2.6.8 and 6.1.1.4'
H H 0.0000 0.0000 'International Tables Vol C Tables 4.2.6.8 and 6.1.1.4'
O O 0.0106 0.0060 'International Tables Vol C Tables 4.2.6.8 and 6.1.1.4'
Cu Cu 0.3201 1.2651 'International Tables Vol C Tables 4.2.6.8 and 6.1.1.4'
N N 0.0061 0.0033 'International Tables Vol C Tables 4.2.6.8 and 6.1.1.4'

loop_
_geom_angle_atom_site_label_1
_geom_angle_atom_site_label_2
_geom_angle_atom_site_label_3
_geom_angle
_geom_angle_site_symmetry_1
_geom_angle_site_symmetry_3
O6 Cu1 O2 89.4(5) . 2_755
O6 Cu1 O1 90.0(4) . 11_566
O2 Cu1 O1 167.3(4) 2_755 11_566
O6 Cu1 O3 167.8(4) . 10_766
O2 Cu1 O3 90.4(4) 2_755 10_766
O1 Cu1 O3 87.6(4) 11_566 10_766
O6 Cu1 O4 94.7(5) . .
O2 Cu1 O4 95.2(5) 2_755 .
O1 Cu1 O4 97.4(5) 11_566 .
O3 Cu1 O4 97.4(5) 10_766 .
O6 Cu1 Cu1 85.3(3) . 10_766
O2 Cu1 Cu1 84.8(3) 2_755 10_766
O1 Cu1 Cu1 82.5(3) 11_566 10_766
O3 Cu1 Cu1 82.6(3) 10_766 10_766
O4 Cu1 Cu1 180.0(4) . 10_766
C8 O1 Cu1 125.0(9) . 12_656
C8 O2 Cu1 124.0(10) . 3_775
C1 O3 Cu1 123.4(10) . 10_766
C1 O6 Cu1 123.0(10) . .
O6 C1 O3 125.6(14) . .
O6 C1 C2 118.9(15) . .
O3 C1 C2 115.5(15) . .
C3 C2 C1 122.4(14) . .
C3 C2 C7 113.3(12) . .
C1 C2 C7 124.3(15) . .
C4 C3 C2 118.9(15) . .
C3 C4 C5 121.3(16) . .
C3 C4 C9 114.7(19) . .
C5 C4 C9 120.8(19) . .
C6 C5 C4 122.0(16) . .
C7 C6 C5 113.2(13) . .
C7 C6 C8 124.9(15) . .
C5 C6 C8 121.5(13) . .
C6 C7 C2 125.1(15) . .
O2 C8 O1 123.6(15) . .
O2 C8 C6 120.7(14) . .
O1 C8 C6 115.7(13) . .
C14 C9 C14' 58.9(9) . .
C14 C9 C10' 90.9(8) . .
C14' C9 C10' 120.3(7) . .
C14 C9 C10 120.3(7) . .
C14' C9 C10 91.0(8) . .
C10' C9 C10 59.4(7) . .
C14 C9 C4 125.1(15) . .
C14' C9 C4 123.6(15) . .
C10' C9 C4 116.0(15) . .
C10 C9 C4 114.5(15) . .
C11' C12 C13 91.1(9) . .
C11' C12 C13' 120.3(7) . .
C13 C12 C13' 58.8(11) . .
C11' C12 C11 59.8(8) . .
C13 C12 C11 120.3(7) . .
C13' C12 C11 90.7(9) . .
C11' C12 C17 110.6(17) . .
C13 C12 C17 129(2) . .
C13' C12 C17 128.7(17) . .
C11 C12 C17 110(2) . .
C11 C10 C9 119.7(7) . .
C12 C11 C10 119.9(6) . .
C12 C11 C16 120.1(10) . .
C10 C11 C16 119.9(11) . .
C12 C13 C14 119.7(7) . .
C9 C14 C13 120.0(6) . .
C9 C14 C15 120.5(10) . .
C13 C14 C15 119.6(10) . .
C9 C10' C11' 119.9(7) . .
C12 C11' C10' 119.9(6) . .
C12 C11' C16' 120.1(10) . .
C10' C11' C16' 120.0(11) . .
C12 C13' C14' 119.8(7) . .
C9 C14' C13' 119.9(6) . .
C9 C14' C15' 120.9(10) . .
C13' C14' C15' 119.2(10) . .
C18 C17 C19 121.2(9) . .
C18 C17 C12 122(3) . .
C19 C17 C12 115(3) . .
C17 C18 C19 121.4(10) . 16_765
C18 C19 C17 117.4(8) 16_765 .
C18 C19 C20 123(3) 16_765 .
C17 C19 C20 120(3) . .

loop_
_geom_bond_atom_site_label_1
_geom_bond_atom_site_label_2
_geom_bond_distance
_geom_bond_site_symmetry_2
Cu1 O6 1.955(11) .
Cu1 O2 1.960(11) 2_755
Cu1 O1 1.967(9) 11_566
Cu1 O3 1.981(9) 10_766
Cu1 O4 2.108(10) .
Cu1 Cu1 2.674(3) 10_766
O1 C8 1.301(16) .
O1 Cu1 1.967(9) 12_656
O2 C8 1.243(13) .
O2 Cu1 1.960(11) 3_775
O3 C1 1.303(16) .
O3 Cu1 1.981(9) 10_766
O6 C1 1.236(14) .
C1 C2 1.416(18) .
C2 C3 1.400(19) .
C2 C7 1.443(17) .
C3 C4 1.36(2) .
C4 C5 1.37(2) .
C4 C9 1.54(3) .
C5 C6 1.37(2) .
C6 C7 1.363(17) .
C6 C8 1.417(18) .
C9 C14 1.386(13) .
C9 C14' 1.390(13) .
C9 C10' 1.394(8) .
C9 C10 1.398(8) .
C12 C11' 1.391(13) .
C12 C13 1.391(12) .
C12 C13' 1.393(13) .
C12 C11 1.395(13) .
C12 C17 1.55(2) .
C10 C11 1.395(15) .
C11 C16 1.499(13) .
C13 C14 1.402(14) .
C14 C15 1.500(10) .
C10' C11' 1.396(15) .
C11' C16' 1.499(13) .
C13' C14' 1.400(14) .
C14' C15' 1.499(13) .
C17 C18 1.420(9) .
C17 C19 1.471(18) .
C18 C19 1.464(16) 16_765
C19 C18 1.464(16) 16_765
C19 C20 1.504(10) .

loop_
_platon_squeeze_void_nr
_platon_squeeze_void_average_x
_platon_squeeze_void_average_y
_platon_squeeze_void_average_z
_platon_squeeze_void_volume
_platon_squeeze_void_count_electrons
_platon_squeeze_void_content
1 -0.119 -0.098 -0.001 12547 3045 ' '
